data_2205643
loop_
_publ_author_name
'Anderson, Frankie P.'
'Gallagher, John F.'
'Kenny, Peter T.M.'
'Lough, Alan J.'

_publ_section_title
;
 Redetermination of <i>para</i>-aminopyridine (fampridine, EL-970)at
 150 K
;
_journal_issue 5
_journal_name_full 'Acta Crystallographica Section E'
_journal_page_first o1350
_journal_page_last o1353
_journal_paper_doi 10.1107/S1600536805010433
_journal_volume 61
_journal_year 2005
_chemical_formula_iupac 'C5 H6 N2'
_chemical_formula_moiety 'C5 H6 N2'
_chemical_formula_structural 'C5 H6 N2'
_chemical_formula_sum 'C5 H6 N2'
_chemical_formula_weight 94.12
_chemical_name_common para-aminopyridine
_chemical_name_systematic
;
4-aminopyridine
;
_space_group_IT_number 19
_symmetry_cell_setting orthorhombic
_symmetry_space_group_name_Hall 'P 2ac 2ab'
_symmetry_space_group_name_H-M 'P 21 21 21'
_atom_sites_solution_hydrogens geom
_atom_sites_solution_primary direct
_atom_sites_solution_secondary difmap
_cell_angle_alpha 90.00
_cell_angle_beta 90.00
_cell_angle_gamma 90.00
_cell_formula_units_Z 4
_cell_length_a 5.5138(4)
_cell_length_b 7.1866(5)
_cell_length_c 12.0459(4)
_cell_measurement_reflns_used 2026
_cell_measurement_temperature 150.0(10)
_cell_measurement_theta_max 27.48
_cell_measurement_theta_min 2.55
_cell_volume 477.32(5)
_computing_cell_refinement 'DENZO--SMN (Otwinowski & Minor, 1997)'
_computing_data_collection 'KappaCCD Server Software (Nonius, 1997)'
_computing_data_reduction DENZO--SMN
_computing_molecular_graphics 'ORTEX (Burnett & Johnson, 1996) and PLATON (Spek, 2003)'
_computing_publication_material 'SHELXL97, ORTEX (McArdle, 1995) and PREP8 (Ferguson, 1998)'
_computing_structure_refinement 'SHELXL97 (Sheldrick, 1997)'
_computing_structure_solution 'SHELXS97 (Sheldrick, 1997)'
_diffrn_ambient_temperature 150.0(10)
_diffrn_measured_fraction_theta_full 0.994
_diffrn_measured_fraction_theta_max 0.994
_diffrn_measurement_device 'Nonius KappaCCD'
_diffrn_measurement_method '\f scan and \w scans with \k offsets'
_diffrn_radiation_monochromator graphite
_diffrn_radiation_source 'fine-focus sealed X-ray tube'
_diffrn_radiation_type 'Molybdenum K\a'
_diffrn_radiation_wavelength 0.71073
_diffrn_reflns_av_R_equivalents 0.0296
_diffrn_reflns_av_sigmaI/netI 0.0269
_diffrn_reflns_limit_h_max 7
_diffrn_reflns_limit_h_min -6
_diffrn_reflns_limit_k_max 9
_diffrn_reflns_limit_k_min -9
_diffrn_reflns_limit_l_max 15
_diffrn_reflns_limit_l_min -15
_diffrn_reflns_number 3217
_diffrn_reflns_theta_full 27.48
_diffrn_reflns_theta_max 27.48
_diffrn_reflns_theta_min 3.30
_diffrn_standards_decay_% 0
_diffrn_standards_interval_count 0
_diffrn_standards_interval_time 0
_diffrn_standards_number 0
_exptl_absorpt_coefficient_mu 0.084
_exptl_absorpt_correction_T_max 0.988
_exptl_absorpt_correction_T_min 0.979
_exptl_absorpt_correction_type multi-scan
_exptl_absorpt_process_details '(SORTAV; Blessing, 1995)'
_exptl_crystal_colour colourless
_exptl_crystal_density_diffrn 1.310
_exptl_crystal_density_meas ?
_exptl_crystal_description block
_exptl_crystal_F_000 200
_exptl_crystal_size_max 0.25
_exptl_crystal_size_mid 0.20
_exptl_crystal_size_min 0.15
_refine_diff_density_max 0.174
_refine_diff_density_min -0.134
_refine_ls_extinction_coef 0.13(4)
_refine_ls_extinction_expression Fc^*^=kFc[1+0.001xFc^2^\l^3^/sin(2\q)]^-1/4^
_refine_ls_extinction_method SHELXL97
_refine_ls_goodness_of_fit_ref 1.101
_refine_ls_hydrogen_treatment refall
_refine_ls_matrix_type full
_refine_ls_number_parameters 89
_refine_ls_number_reflns 662
_refine_ls_number_restraints 0
_refine_ls_restrained_S_all 1.101
_refine_ls_R_factor_all 0.0376
_refine_ls_R_factor_gt 0.0314
_refine_ls_shift/su_max 0.000
_refine_ls_shift/su_mean 0.000
_refine_ls_structure_factor_coef Fsqd
_refine_ls_weighting_details 'calc w=1/[\s^2^(Fo^2^)+(0.0587P)^2^+0.0044P] where P=(Fo^2^+2Fc^2^)/3'
_refine_ls_weighting_scheme calc
_refine_ls_wR_factor_gt 0.0820
_refine_ls_wR_factor_ref 0.0858
_reflns_number_gt 591
_reflns_number_total 662
_reflns_threshold_expression I>2\s(I)
_cod_data_source_file bt6634.cif
_cod_data_source_block IV
_cod_depositor_comments
;
The following automatic conversions were performed:
'_symmetry_cell_setting' value 'Orthorhombic' changed to 'orthorhombic'
according to '/home/saulius/struct/CIF-dictionaries/cif_core.dic'
dictionary named 'cif_core.dic' version 2.4.1 from 2010-06-29.

Automatic conversion script
Id: cif_fix_enum 1527 2010-12-29 10:47:43Z saulius 

The following automatic conversions were performed:

'_symmetry_cell_setting' value 'Orthorhombic' changed to
'orthorhombic' according to
/home/saulius/struct/CIF-dictionaries/cif_core.dic dictionary named
'cif_core.dic' version 2.4.1 from 2010-06-29.

Automatic conversion script
Id: cif_fix_values 1715 2011-07-08 13:25:40Z adriana 
;
_cod_database_code 2205643
_cod_database_fobs_code 2205643

loop_
_symmetry_equiv_pos_as_xyz
'x, y, z'
'-x+1/2, -y, z+1/2'
'x+1/2, -y+1/2, -z'
'-x, y+1/2, -z+1/2'

loop_
_atom_site_label
_atom_site_fract_x
_atom_site_fract_y
_atom_site_fract_z
_atom_site_U_iso_or_equiv
_atom_site_adp_type
_atom_site_calc_flag
_atom_site_occupancy
_atom_site_type_symbol
N1 -0.0935(2) 0.45712(19) 0.56319(10) 0.0302(4) Uani d 1 N
C1 0.0307(3) 0.4568(2) 0.46567(11) 0.0244(4) Uani d 1 C
C2 -0.0533(3) 0.3619(2) 0.37080(11) 0.0259(4) Uani d 1 C
C3 0.0811(3) 0.3682(2) 0.27448(13) 0.0285(4) Uani d 1 C
N4 0.2927(2) 0.4593(2) 0.26288(10) 0.0295(4) Uani d 1 N
C5 0.3692(3) 0.5515(2) 0.35369(12) 0.0284(4) Uani d 1 C
C6 0.2497(3) 0.5542(2) 0.45390(12) 0.0274(4) Uani d 1 C
H1A -0.228(3) 0.376(3) 0.5703(14) 0.034(5) Uiso d 1 H
H1B -0.020(4) 0.493(3) 0.6301(18) 0.054(6) Uiso d 1 H
H2 -0.204(3) 0.292(3) 0.3720(12) 0.030(4) Uiso d 1 H
H3 0.026(3) 0.295(3) 0.2055(15) 0.036(5) Uiso d 1 H
H5 0.523(3) 0.617(3) 0.3440(14) 0.031(4) Uiso d 1 H
H6 0.309(4) 0.626(3) 0.5168(15) 0.037(5) Uiso d 1 H

loop_
_atom_site_aniso_label
_atom_site_aniso_U_11
_atom_site_aniso_U_22
_atom_site_aniso_U_33
_atom_site_aniso_U_12
_atom_site_aniso_U_13
_atom_site_aniso_U_23
N1 0.0328(7) 0.0322(7) 0.0257(7) -0.0054(7) 0.0031(5) -0.0009(6)
C1 0.0269(7) 0.0217(7) 0.0246(7) 0.0022(7) -0.0016(5) 0.0025(6)
C2 0.0257(7) 0.0253(7) 0.0268(7) -0.0019(7) -0.0041(6) 0.0005(6)
C3 0.0332(8) 0.0269(7) 0.0254(7) 0.0015(8) -0.0042(6) 0.0012(6)
N4 0.0309(7) 0.0310(7) 0.0267(6) 0.0009(6) 0.0010(5) 0.0031(5)
C5 0.0266(7) 0.0274(7) 0.0313(8) -0.0013(7) -0.0001(6) 0.0035(6)
C6 0.0297(8) 0.0255(7) 0.0270(7) -0.0013(8) -0.0044(6) 0.0005(6)

loop_
_atom_type_symbol
_atom_type_description
_atom_type_scat_dispersion_real
_atom_type_scat_dispersion_imag
_atom_type_scat_source
C C 0.0033 0.0016 'International Tables Vol C Tables 4.2.6.8 and 6.1.1.4'
H H 0.0000 0.0000 'International Tables Vol C Tables 4.2.6.8 and 6.1.1.4'
N N 0.0061 0.0033 'International Tables Vol C Tables 4.2.6.8 and 6.1.1.4'

loop_
_geom_angle_atom_site_label_1
_geom_angle_atom_site_label_2
_geom_angle_atom_site_label_3
_geom_angle
_geom_angle_publ_flag
N1 C1 C2 122.41(13) y
N1 C1 C6 121.33(13) y
C2 C1 C6 116.25(13) y
C1 C2 C3 119.37(14) y
N4 C3 C2 124.77(15) y
C3 N4 C5 115.25(13) y
N4 C5 C6 124.74(14) y
C5 C6 C1 119.61(13) y
H1A N1 H1B 115.5(16) n
C1 N1 H1A 118.1(10) n
C1 N1 H1B 121.7(14) n
C1 C2 H2 121.3(9) n
C3 C2 H2 119.4(9) n
C2 C3 H3 120.4(10) n
N4 C3 H3 114.8(10) n
N4 C5 H5 114.4(10) n
C6 C5 H5 120.9(10) n
C1 C6 H6 118.4(11) n
C5 C6 H6 121.9(11) n

loop_
_geom_bond_atom_site_label_1
_geom_bond_atom_site_label_2
_geom_bond_distance
_geom_bond_publ_flag
N1 C1 1.3597(18) y
C1 C2 1.409(2) y
C1 C6 1.403(2) y
C2 C3 1.378(2) y
C3 N4 1.345(2) y
N4 C5 1.346(2) y
C5 C6 1.375(2) y
N1 H1A 0.95(2) y
N1 H1B 0.94(2) y
C2 H2 0.971(19) n
C3 H3 1.028(18) n
C5 H5 0.978(19) n
C6 H6 0.973(19) n

loop_
_geom_hbond_atom_site_label_D
_geom_hbond_atom_site_label_H
_geom_hbond_atom_site_label_A
_geom_hbond_site_symmetry_A
_geom_hbond_distance_DH
_geom_hbond_distance_HA
_geom_hbond_distance_DA
_geom_hbond_angle_DHA
_geom_hbond_publ_flag
N1 H1B N4 2_565 0.94(2) 2.06(2) 2.9829(18) 167(2) yes
N1 H1A Cg1 3_456 0.95(2) 2.61(2) 3.3954(15) 141.1(15) yes
C3 H3 Cg1 4_545 1.028(18) 2.76(2) 3.6360(16) 143.3(15) yes

loop_
_geom_torsion_atom_site_label_1
_geom_torsion_atom_site_label_2
_geom_torsion_atom_site_label_3
_geom_torsion_atom_site_label_4
_geom_torsion
N1 C1 C2 C3 179.68(13)
C6 C1 C2 C3 0.5(2)
C1 C2 C3 N4 0.3(2)
C2 C3 N4 C5 -1.2(2)
C3 N4 C5 C6 1.3(2)
N4 C5 C6 C1 -0.5(2)
N1 C1 C6 C5 -179.59(14)
C2 C1 C6 C5 -0.4(2)

loop_
_cod_related_entry_id
_cod_related_entry_database
_cod_related_entry_code
1 ChemSpider 1664
